data_7116973
loop_
_publ_author_name
'Michal Hucko'
'Hana Dvorakova'
'Vaclav Eigner'
'Pavel Lhotak'

_publ_section_title
;
 2,14-Dithiacalix[4]arene and its homooxa analogues: synthesis and dynamic
 NMR study of conformational behaviour
;
_journal_name_full Chem.Commun.
_journal_page_first 7051
_journal_paper_doi 10.1039/C5cc00819K
_journal_volume 51
_journal_year 2015
_chemical_absolute_configuration .
_chemical_formula_moiety 'C44 H56 O6 S2'
_chemical_formula_sum 'C44 H56 O6 S2'
_chemical_formula_weight 745.06
_space_group_IT_number 2
_symmetry_cell_setting triclinic
_symmetry_space_group_name_Hall '-P 1'
_symmetry_space_group_name_H-M 'P -1'
_atom_sites_solution_hydrogens difmap
_atom_sites_solution_primary direct
_audit_update_record
;
2014-11-03 deposited with the CCDC.
2015-03-13 downloaded from the CCDC.
;
_cell_angle_alpha 81.533(3)
_cell_angle_beta 81.481(3)
_cell_angle_gamma 87.419(3)
_cell_formula_units_Z 1
_cell_length_a 9.2441(3)
_cell_length_b 9.4374(3)
_cell_length_c 11.5116(4)
_cell_measurement_reflns_used 11928
_cell_measurement_temperature 180
_cell_measurement_theta_max 76
_cell_measurement_theta_min 5
_cell_volume 982.09(6)
_computing_cell_refinement 'CrysAlis, (Oxford Diffraction, 2002)'
_computing_data_collection 'Xcalibur, (Oxford Diffraction, 2002)'
_computing_data_reduction 'CrysAlis, (Oxford Diffraction, 2002)'
_computing_molecular_graphics 'CAMERON (Watkin et al., 1996)'
_computing_publication_material 'CRYSTALS (Betteridge et al., 2003)'
_computing_structure_refinement 'CRYSTALS (Betteridge et al., 2003)'
_computing_structure_solution 'SIR92 (Altomare et al., 1994)'
_diffrn_ambient_pressure 101
_diffrn_ambient_temperature 180
_diffrn_measured_fraction_theta_full 0.996
_diffrn_measured_fraction_theta_max 0.964
_diffrn_measurement_device Area
_diffrn_measurement_device_type 'Oxford Diffraction XCALIBUR'
_diffrn_measurement_method \w
_diffrn_radiation_monochromator graphite
_diffrn_radiation_type 'Cu K\a'
_diffrn_radiation_wavelength 1.54180
_diffrn_reflns_av_R_equivalents 0.037
_diffrn_reflns_limit_h_max 11
_diffrn_reflns_limit_h_min -11
_diffrn_reflns_limit_k_max 11
_diffrn_reflns_limit_k_min -11
_diffrn_reflns_limit_l_max 14
_diffrn_reflns_limit_l_min -14
_diffrn_reflns_number 20648
_diffrn_reflns_theta_full 67.676
_diffrn_reflns_theta_max 76.041
_diffrn_reflns_theta_min 4.739
_diffrn_standards_interval_count .
_diffrn_standards_interval_time .
_diffrn_standards_number 0
_exptl_absorpt_coefficient_mu 1.604
_exptl_absorpt_correction_T_max 0.79
_exptl_absorpt_correction_T_min 0.38
_exptl_absorpt_correction_type multi-scan
_exptl_absorpt_process_details 'CrysAlis, (Oxford Diffraction, 2002)'
_exptl_crystal_colour colourless
_exptl_crystal_density_diffrn 1.260
_exptl_crystal_density_method 'not measured'
_exptl_crystal_description prism
_exptl_crystal_F_000 400
_exptl_crystal_size_max 0.260
_exptl_crystal_size_mid 0.190
_exptl_crystal_size_min 0.150
_refine_diff_density_max 0.29
_refine_diff_density_min -0.30
_refine_ls_extinction_method none
_refine_ls_goodness_of_fit_ref 0.9214
_refine_ls_hydrogen_treatment constr
_refine_ls_matrix_type full
_refine_ls_number_parameters 271
_refine_ls_number_reflns 3937
_refine_ls_number_restraints 36
_refine_ls_R_factor_all 0.0453
_refine_ls_R_factor_gt 0.0394
_refine_ls_shift/su_max 0.0007679
_refine_ls_shift/su_mean 0.0000414
_refine_ls_structure_factor_coef Fsqd
_refine_ls_weighting_details
;
 Method, part 1, Chebychev polynomial, (Watkin, 1994, Prince, 1982) 
 [weight] = 1.0/[A~0~*T~0~(x)+A~1~*T~1~(x) ... +A~n-1~]*T~n-1~(x)] 
 where A~i~ are the Chebychev coefficients listed below and x= Fcalc/Fmax 
 Method = Robust Weighting (Prince, 1982) 
 W = [weight] * [1-(deltaF/6*sigmaF)^2^]^2^ 
 A~i~ are: 
 0.112E+04 0.183E+04 0.106E+04 410. 82.0 
;
_refine_ls_weighting_scheme calc
_refine_ls_wR_factor_all 0.0890
_refine_ls_wR_factor_gt 0.0840
_refine_ls_wR_factor_ref 0.0890
_reflns_limit_h_max 11
_reflns_limit_h_min -11
_reflns_limit_k_max 11
_reflns_limit_k_min -11
_reflns_limit_l_max 14
_reflns_limit_l_min 0
_reflns_number_gt 3471
_reflns_number_total 3952
_reflns_threshold_expression I>2.0\s(I)
_oxford_diffrn_Wilson_B_factor 1.88
_oxford_diffrn_Wilson_scale 0.02
_oxford_refine_ls_r_factor_ref 0.0453
_oxford_refine_ls_scale 6.68(11)
_oxford_reflns_number_all 3937
_oxford_reflns_threshold_expression_ref I>0.0\s(I)
_cod_data_source_file c5cc00819k2.cif
_cod_data_source_block 1
_cod_original_cell_volume 982.10(6)
_cod_original_sg_symbol_Hall '-P 1 '
_cod_original_sg_symbol_H-M 'P -1 '
_cod_database_code 7116973

loop_
_symmetry_equiv_pos_as_xyz
x,y,z
-x,-y,-z

loop_
_atom_site_label
_atom_site_type_symbol
_atom_site_fract_x
_atom_site_fract_y
_atom_site_fract_z
_atom_site_U_iso_or_equiv
_atom_site_occupancy
_atom_site_adp_type
_atom_site_refinement_flags_posn
_atom_site_refinement_flags_adp
_atom_site_refinement_flags_occupancy
_atom_site_disorder_assembly
_atom_site_disorder_group
_atom_site_attached_hydrogens
C1 C 0.48220(18) 0.12110(17) 0.85613(13) 0.0240 1.0000 Uani . . . . . .
S2 S 0.28967(4) 0.14759(4) 0.85745(3) 0.0276 1.0000 Uani . . . . . .
C3 C 0.27646(17) 0.23527(17) 0.71128(14) 0.0242 1.0000 Uani . . . . . .
C4 C 0.27208(17) 0.38426(17) 0.68768(14) 0.0252 1.0000 Uani . . . . . .
C5 C 0.24960(18) 0.45680(17) 0.57706(14) 0.0252 1.0000 Uani . . . . . .
C6 C 0.23284(18) 0.37371(17) 0.48938(14) 0.0265 1.0000 Uani . . . . . .
C7 C 0.23886(18) 0.22458(17) 0.50931(14) 0.0258 1.0000 Uani . . . . . .
C8 C 0.2239(2) 0.13552(18) 0.41368(15) 0.0320 1.0000 Uani . . . . . .
O9 O 0.26738(15) 0.21825(12) 0.29986(10) 0.0329 1.0000 Uani . . . . . .
C10 C 0.2187(2) 0.16023(19) 0.20400(16) 0.0360 1.0000 Uani . . . . . .
C11 C 0.29659(19) 0.02224(17) 0.17635(14) 0.0266 1.0000 Uani . . . . . .
C12 C 0.22111(19) -0.08138(18) 0.13777(14) 0.0272 1.0000 Uani . . . . . .
C13 C 0.28987(18) -0.20443(17) 0.09808(14) 0.0250 1.0000 Uani . . . . . .
C14 C 0.43910(18) -0.22123(17) 0.10264(13) 0.0248 1.0000 Uani . . . . . .
C15 C 0.25940(18) 0.15529(17) 0.62145(15) 0.0257 1.0000 Uani . . . . . .
C16 C 0.44693(19) 0.00234(17) 0.17905(14) 0.0256 1.0000 Uani . . . . . .
O17 O 0.26133(16) 0.00919(12) 0.63793(11) 0.0380 1.0000 Uani . . . . . .
O18 O 0.52697(14) 0.10271(13) 0.21552(11) 0.0334 1.0000 Uani . . . . . .
C19 C 0.2416(3) 0.6212(6) 0.5560(5) 0.0273 0.8416 Uani D U . 1 1 .
C20 C 0.1251(3) 0.6772(2) 0.6486(2) 0.0353 0.8416 Uani D U . 1 1 .
C21 C 0.2044(4) 0.6824(2) 0.4336(2) 0.0472 0.8416 Uani D U . 1 1 .
C22 C 0.3923(3) 0.6763(3) 0.5683(3) 0.0438 0.8416 Uani D U . 1 1 .
C23 C 0.20100(19) -0.31341(18) 0.05329(15) 0.0292 1.0000 Uani . . . . . .
C24 C 0.1070(2) -0.2352(2) -0.03666(19) 0.0435 1.0000 Uani . . . . . .
C25 C 0.1002(3) -0.3924(3) 0.15700(19) 0.0505 1.0000 Uani . . . . . .
C26 C 0.2988(2) -0.4233(2) -0.0078(2) 0.0470 1.0000 Uani . . . . . .
C119 C 0.275(3) 0.619(4) 0.554(3) 0.0271 0.1584 Uani D U . 1 2 .
C120 C 0.1256(15) 0.6792(14) 0.5880(13) 0.0362 0.1584 Uani D U . 1 2 .
C121 C 0.3289(19) 0.6706(13) 0.4228(11) 0.0471 0.1584 Uani D U . 1 2 .
C122 C 0.3711(17) 0.6756(17) 0.6268(15) 0.0439 0.1584 Uani D U . 1 2 .
H41 H 0.2839 0.4392 0.7493 0.0309 1.0000 Uiso R . . . . .
H61 H 0.2193 0.4194 0.4123 0.0333 1.0000 Uiso R . . . . .
H81 H 0.2897 0.0513 0.4182 0.0383 1.0000 Uiso R . . . . .
H82 H 0.1214 0.1071 0.4185 0.0395 1.0000 Uiso R . . . . .
H101 H 0.2387 0.2334 0.1329 0.0450 1.0000 Uiso R . . . . .
H102 H 0.1099 0.1442 0.2239 0.0432 1.0000 Uiso R . . . . .
H141 H 0.4913 -0.3021 0.0761 0.0299 1.0000 Uiso R . . . . .
H121 H 0.1184 -0.0682 0.1382 0.0334 1.0000 Uiso R . . . . .
H241 H 0.0517 -0.3040 -0.0678 0.0655 1.0000 Uiso R . . . . .
H243 H 0.1720 -0.1842 -0.1032 0.0658 1.0000 Uiso R . . . . .
H242 H 0.0387 -0.1661 -0.0007 0.0667 1.0000 Uiso R . . . . .
H261 H 0.2367 -0.4879 -0.0360 0.0706 1.0000 Uiso R . . . . .
H262 H 0.3560 -0.4781 0.0512 0.0707 1.0000 Uiso R . . . . .
H263 H 0.3642 -0.3734 -0.0757 0.0710 1.0000 Uiso R . . . . .
H253 H 0.0354 -0.4568 0.1305 0.0759 1.0000 Uiso R . . . . .
H252 H 0.1580 -0.4503 0.2122 0.0754 1.0000 Uiso R . . . . .
H251 H 0.0374 -0.3249 0.2008 0.0754 1.0000 Uiso R . . . . .
H181 H 0.4655 0.1581 0.2460 0.0516 1.0000 Uiso R . . . . .
H171 H 0.2997 -0.0233 0.6976 0.0584 1.0000 Uiso R . . . . .
H203 H 0.1208 0.7790 0.6351 0.0422 0.8416 Uiso R . . 1 1 .
H201 H 0.1495 0.6456 0.7257 0.0422 0.8416 Uiso R . . 1 1 .
H202 H 0.0327 0.6411 0.6426 0.0422 0.8416 Uiso R . . 1 1 .
H211 H 0.2008 0.7841 0.4253 0.0562 0.8416 Uiso R . . 1 1 .
H213 H 0.2774 0.6520 0.3747 0.0562 0.8416 Uiso R . . 1 1 .
H212 H 0.1120 0.6488 0.4244 0.0562 0.8416 Uiso R . . 1 1 .
H222 H 0.3904 0.7781 0.5557 0.0527 0.8416 Uiso R . . 1 1 .
H221 H 0.4148 0.6428 0.6457 0.0527 0.8416 Uiso R . . 1 1 .
H223 H 0.4648 0.6416 0.5111 0.0527 0.8416 Uiso R . . 1 1 .
H1203 H 0.1319 0.7806 0.5752 0.0430 0.1584 Uiso R . . 1 2 .
H1201 H 0.0945 0.6476 0.6697 0.0430 0.1584 Uiso R . . 1 2 .
H1202 H 0.0571 0.6511 0.5423 0.0430 0.1584 Uiso R . . 1 2 .
H1211 H 0.3419 0.7711 0.4137 0.0560 0.1584 Uiso R . . 1 2 .
H1213 H 0.4196 0.6244 0.3988 0.0560 0.1584 Uiso R . . 1 2 .
H1212 H 0.2589 0.6506 0.3751 0.0560 0.1584 Uiso R . . 1 2 .
H1222 H 0.3780 0.7762 0.6035 0.0527 0.1584 Uiso R . . 1 2 .
H1221 H 0.3310 0.6564 0.7082 0.0527 0.1584 Uiso R . . 1 2 .
H1223 H 0.4658 0.6320 0.6151 0.0527 0.1584 Uiso R . . 1 2 .

loop_
_atom_site_aniso_label
_atom_site_aniso_U_11
_atom_site_aniso_U_22
_atom_site_aniso_U_33
_atom_site_aniso_U_23
_atom_site_aniso_U_13
_atom_site_aniso_U_12
C1 0.0300(8) 0.0247(8) 0.0175(7) -0.0022(6) -0.0053(6) 0.0008(6)
S2 0.0292(2) 0.0310(2) 0.0229(2) -0.00398(15) -0.00428(15) 0.00006(16)
C3 0.0248(8) 0.0251(8) 0.0240(8) -0.0067(6) -0.0052(6) 0.0014(6)
C4 0.0282(8) 0.0248(8) 0.0250(8) -0.0113(6) -0.0038(6) 0.0000(6)
C5 0.0295(8) 0.0208(8) 0.0266(8) -0.0081(6) -0.0036(6) 0.0003(6)
C6 0.0330(9) 0.0245(8) 0.0239(8) -0.0076(6) -0.0069(6) 0.0017(6)
C7 0.0312(8) 0.0220(8) 0.0271(8) -0.0094(6) -0.0088(6) 0.0020(6)
C8 0.0474(10) 0.0234(8) 0.0288(9) -0.0092(7) -0.0129(8) 0.0035(7)
O9 0.0518(8) 0.0253(6) 0.0259(6) -0.0119(5) -0.0143(5) 0.0072(5)
C10 0.0529(11) 0.0316(9) 0.0298(9) -0.0158(7) -0.0208(8) 0.0168(8)
C11 0.0380(9) 0.0246(8) 0.0200(7) -0.0080(6) -0.0106(7) 0.0079(7)
C12 0.0304(8) 0.0296(8) 0.0237(8) -0.0078(6) -0.0092(6) 0.0051(7)
C13 0.0318(8) 0.0243(8) 0.0201(7) -0.0054(6) -0.0053(6) -0.0004(6)
C14 0.0336(8) 0.0221(8) 0.0196(7) -0.0054(6) -0.0049(6) 0.0021(6)
C15 0.0301(8) 0.0195(7) 0.0297(8) -0.0071(6) -0.0087(7) 0.0011(6)
C16 0.0360(9) 0.0225(8) 0.0207(7) -0.0057(6) -0.0092(6) -0.0005(6)
O17 0.0634(9) 0.0182(6) 0.0375(7) -0.0051(5) -0.0237(6) 0.0009(5)
O18 0.0412(7) 0.0265(6) 0.0372(7) -0.0133(5) -0.0131(5) 0.0004(5)
C19 0.033(2) 0.0206(8) 0.0296(9) -0.0086(7) -0.0054(16) -0.0009(18)
C20 0.0415(11) 0.0256(10) 0.0379(13) -0.0103(11) 0.0015(11) 0.0040(8)
C21 0.0849(19) 0.0219(10) 0.0352(12) -0.0019(9) -0.0120(13) 0.0000(12)
C22 0.0356(12) 0.0284(10) 0.068(2) -0.0173(14) 0.0016(13) -0.0039(9)
C23 0.0322(9) 0.0295(9) 0.0286(8) -0.0098(7) -0.0069(7) -0.0020(7)
C24 0.0526(12) 0.0407(11) 0.0445(11) -0.0120(9) -0.0241(10) -0.0017(9)
C25 0.0583(13) 0.0548(13) 0.0394(11) -0.0063(10) -0.0043(10) -0.0239(11)
C26 0.0439(11) 0.0422(11) 0.0633(14) -0.0318(10) -0.0117(10) 0.0000(9)
C119 0.033(2) 0.0204(12) 0.0294(12) -0.0087(11) -0.0053(19) -0.001(2)
C120 0.0422(15) 0.0262(13) 0.0391(17) -0.0099(15) 0.0017(16) 0.0038(12)
C121 0.085(2) 0.0215(14) 0.0351(15) -0.0017(13) -0.0118(16) -0.0003(15)
C122 0.0359(16) 0.0283(14) 0.068(2) -0.0172(18) 0.0012(17) -0.0041(13)

loop_
_atom_type_symbol
_atom_type_scat_dispersion_real
_atom_type_scat_dispersion_imag
_atom_type_scat_Cromer_Mann_a1
_atom_type_scat_Cromer_Mann_b1
_atom_type_scat_Cromer_Mann_a2
_atom_type_scat_Cromer_Mann_b2
_atom_type_scat_Cromer_Mann_a3
_atom_type_scat_Cromer_Mann_b3
_atom_type_scat_Cromer_Mann_a4
_atom_type_scat_Cromer_Mann_b4
_atom_type_scat_Cromer_Mann_c
_atom_type_scat_source
C 0.0181 0.0091 2.3100 20.8439 1.0200 10.2075 1.5886 0.5687 0.8650 51.6512 0.2156 'International Tables Vol C 4.2.6.8 and 6.1.1.4'
H 0.0000 0.0000 0.4930 10.5109 0.3229 26.1257 0.1402 3.1424 0.0408 57.7998 0.0030 'International Tables Vol C 4.2.6.8 and 6.1.1.4'
O 0.0492 0.0322 3.0485 13.2771 2.2868 5.7011 1.5463 0.3239 0.8670 32.9089 0.2508 'International Tables Vol C 4.2.6.8 and 6.1.1.4'
S 0.3331 0.5567 6.9053 1.4679 5.2034 22.2151 1.4379 0.2536 1.5863 56.1720 0.8669 'International Tables Vol C 4.2.6.8 and 6.1.1.4'
N 0.0311 0.0180 12.2126 0.0057 3.1322 9.8933 2.0125 28.9975 1.1663 0.5826 -11.5290 'International Tables Vol C 4.2.6.8 and 6.1.1.4'

loop_
_geom_angle_atom_site_label_1
_geom_angle_site_symmetry_1
_geom_angle_atom_site_label_2
_geom_angle_site_symmetry_2
_geom_angle_atom_site_label_3
_geom_angle_site_symmetry_3
_geom_angle
_geom_angle_publ_flag
C14 2_656 C1 . C16 2_656 119.68(15) yes
C14 2_656 C1 . S2 . 119.44(12) yes
C16 2_656 C1 . S2 . 120.77(12) yes
C1 . S2 . C3 . 102.99(7) yes
S2 . C3 . C4 . 120.27(12) yes
S2 . C3 . C15 . 120.20(12) yes
C4 . C3 . C15 . 119.36(15) yes
C3 . C4 . C5 . 121.98(14) yes
C3 . C4 . H41 . 119.4 no
C5 . C4 . H41 . 118.6 no
C4 . C5 . C6 . 117.19(15) yes
C4 . C5 . C19 . 120.2(2) yes
C6 . C5 . C19 . 122.6(2) yes
C4 . C5 . C6 . 117.19(15) yes
C4 . C5 . C119 . 117.3(11) yes
C6 . C5 . C119 . 124.4(12) yes
C5 . C6 . C7 . 122.38(15) yes
C5 . C6 . H61 . 119.6 no
C7 . C6 . H61 . 118.0 no
C6 . C7 . C8 . 122.16(15) yes
C6 . C7 . C15 . 119.00(14) yes
C8 . C7 . C15 . 118.84(14) yes
C7 . C8 . O9 . 109.11(14) yes
C7 . C8 . H81 . 111.1 no
O9 . C8 . H81 . 106.2 no
C7 . C8 . H82 . 110.6 no
O9 . C8 . H82 . 108.7 no
H81 . C8 . H82 . 110.9 no
C8 . O9 . C10 . 113.18(14) yes
O9 . C10 . C11 . 114.16(14) yes
O9 . C10 . H101 . 106.4 no
C11 . C10 . H101 . 108.1 no
O9 . C10 . H102 . 108.7 no
C11 . C10 . H102 . 109.5 no
H101 . C10 . H102 . 109.9 no
C10 . C11 . C12 . 119.69(15) yes
C10 . C11 . C16 . 120.99(15) yes
C12 . C11 . C16 . 119.08(14) yes
C11 . C12 . C13 . 122.73(16) yes
C11 . C12 . H121 . 118.5 no
C13 . C12 . H121 . 118.7 no
C12 . C13 . C14 . 116.66(15) yes
C12 . C13 . C23 . 120.30(15) yes
C14 . C13 . C23 . 123.04(14) yes
C1 2_656 C14 . C13 . 122.15(15) yes
C1 2_656 C14 . H141 . 117.7 no
C13 . C14 . H141 . 120.1 no
C3 . C15 . C7 . 120.08(15) yes
C3 . C15 . O17 . 122.82(15) yes
C7 . C15 . O17 . 117.10(14) yes
C11 . C16 . C1 2_656 119.64(14) yes
C11 . C16 . O18 . 121.28(14) yes
C1 2_656 C16 . O18 . 119.07(15) yes
C15 . O17 . H171 . 110.7 no
C16 . O18 . H181 . 105.2 no
C5 . C19 . C20 . 110.3(3) yes
C5 . C19 . C21 . 113.2(3) yes
C20 . C19 . C21 . 107.7(3) yes
C5 . C19 . C22 . 107.9(3) yes
C20 . C19 . C22 . 109.2(4) yes
C21 . C19 . C22 . 108.5(4) yes
C19 . C20 . H203 . 109.9 no
C19 . C20 . H201 . 109.3 no
H203 . C20 . H201 . 109.5 no
C19 . C20 . H202 . 109.2 no
H203 . C20 . H202 . 109.5 no
H201 . C20 . H202 . 109.5 no
C19 . C21 . H211 . 109.8 no
C19 . C21 . H213 . 109.2 no
H211 . C21 . H213 . 109.5 no
C19 . C21 . H212 . 109.5 no
H211 . C21 . H212 . 109.5 no
H213 . C21 . H212 . 109.5 no
C19 . C22 . H222 . 109.6 no
C19 . C22 . H221 . 109.4 no
H222 . C22 . H221 . 109.5 no
C19 . C22 . H223 . 109.4 no
H222 . C22 . H223 . 109.5 no
H221 . C22 . H223 . 109.5 no
C13 . C23 . C24 . 109.73(14) yes
C13 . C23 . C25 . 109.71(14) yes
C24 . C23 . C25 . 108.60(17) yes
C13 . C23 . C26 . 112.20(15) yes
C24 . C23 . C26 . 107.87(16) yes
C25 . C23 . C26 . 108.65(17) yes
C23 . C24 . H241 . 110.6 no
C23 . C24 . H243 . 108.5 no
H241 . C24 . H243 . 108.2 no
C23 . C24 . H242 . 111.2 no
H241 . C24 . H242 . 109.3 no
H243 . C24 . H242 . 109.1 no
C23 . C25 . H253 . 111.8 no
C23 . C25 . H252 . 110.2 no
H253 . C25 . H252 . 107.8 no
C23 . C25 . H251 . 111.3 no
H253 . C25 . H251 . 107.3 no
H252 . C25 . H251 . 108.3 no
C23 . C26 . H261 . 108.5 no
C23 . C26 . H262 . 108.4 no
H261 . C26 . H262 . 109.9 no
C23 . C26 . H263 . 109.4 no
H261 . C26 . H263 . 109.7 no
H262 . C26 . H263 . 110.9 no
C5 . C119 . C120 . 102.2(18) yes
C5 . C119 . C121 . 112(2) yes
C120 . C119 . C121 . 110(2) yes
C5 . C119 . C122 . 117(2) yes
C120 . C119 . C122 . 107(2) yes
C121 . C119 . C122 . 109(2) yes
C119 . C120 . H1203 . 107.3 no
C119 . C120 . H1201 . 109.1 no
H1203 . C120 . H1201 . 109.5 no
C119 . C120 . H1202 . 111.9 no
H1203 . C120 . H1202 . 109.5 no
H1201 . C120 . H1202 . 109.5 no
C119 . C121 . H1211 . 107.9 no
C119 . C121 . H1213 . 110.3 no
H1211 . C121 . H1213 . 109.5 no
C119 . C121 . H1212 . 110.2 no
H1211 . C121 . H1212 . 109.5 no
H1213 . C121 . H1212 . 109.5 no
C119 . C122 . H1222 . 108.4 no
C119 . C122 . H1221 . 109.8 no
H1222 . C122 . H1221 . 109.5 no
C119 . C122 . H1223 . 110.2 no
H1222 . C122 . H1223 . 109.5 no
H1221 . C122 . H1223 . 109.5 no

loop_
_geom_bond_atom_site_label_1
_geom_bond_site_symmetry_1
_geom_bond_atom_site_label_2
_geom_bond_site_symmetry_2
_geom_bond_distance
_geom_bond_publ_flag
C1 . C14 2_656 1.394(2) yes
C1 . C16 2_656 1.393(2) yes
C1 . S2 . 1.7842(17) yes
S2 . C3 . 1.7812(16) yes
C3 . C4 . 1.392(2) yes
C3 . C15 . 1.397(2) yes
C4 . C5 . 1.394(2) yes
C4 . H41 . 0.959 no
C5 . C6 . 1.396(2) yes
C5 . C19 . 1.535(6) yes
C5 . C6 . 1.396(2) yes
C5 . C119 . 1.54(4) yes
C6 . C7 . 1.392(2) yes
C6 . H61 . 0.951 no
C7 . C8 . 1.505(2) yes
C7 . C15 . 1.394(2) yes
C8 . O9 . 1.435(2) yes
C8 . H81 . 0.979 no
C8 . H82 . 0.988 no
O9 . C10 . 1.4378(19) yes
C10 . C11 . 1.512(2) yes
C10 . H101 . 0.991 no
C10 . H102 . 1.011 no
C11 . C12 . 1.386(2) yes
C11 . C16 . 1.398(2) yes
C12 . C13 . 1.402(2) yes
C12 . H121 . 0.952 no
C13 . C14 . 1.389(2) yes
C13 . C23 . 1.535(2) yes
C14 . H141 . 0.949 no
C15 . O17 . 1.3635(19) yes
C16 . O18 . 1.3760(19) yes
O17 . H171 . 0.832 no
O18 . H181 . 0.829 no
C19 . C20 . 1.533(5) yes
C19 . C21 . 1.524(6) yes
C19 . C22 . 1.542(4) yes
C20 . H203 . 0.950 no
C20 . H201 . 0.950 no
C20 . H202 . 0.950 no
C21 . H211 . 0.950 no
C21 . H213 . 0.950 no
C21 . H212 . 0.950 no
C22 . H222 . 0.950 no
C22 . H221 . 0.950 no
C22 . H223 . 0.950 no
C23 . C24 . 1.535(3) yes
C23 . C25 . 1.523(3) yes
C23 . C26 . 1.526(2) yes
C24 . H241 . 0.982 no
C24 . H243 . 0.981 no
C24 . H242 . 0.980 no
C25 . H253 . 0.981 no
C25 . H252 . 0.980 no
C25 . H251 . 0.985 no
C26 . H261 . 0.975 no
C26 . H262 . 0.993 no
C26 . H263 . 0.988 no
C119 . C120 . 1.49(3) yes
C119 . C121 . 1.53(3) yes
C119 . C122 . 1.48(3) yes
C120 . H1203 . 0.950 no
C120 . H1201 . 0.950 no
C120 . H1202 . 0.950 no
C121 . H1211 . 0.950 no
C121 . H1213 . 0.950 no
C121 . H1212 . 0.950 no
C122 . H1222 . 0.950 no
C122 . H1221 . 0.950 no
C122 . H1223 . 0.950 no

loop_
_geom_hbond_atom_site_label_D
_geom_hbond_site_symmetry_D
_geom_hbond_atom_site_label_H
_geom_hbond_site_symmetry_H
_geom_hbond_atom_site_label_A
_geom_hbond_site_symmetry_A
_geom_hbond_angle_DHA
_geom_hbond_distance_DH
_geom_hbond_distance_HA
_geom_hbond_distance_DA
_geom_hbond_publ_flag
O18 . H181 . O9 . 153 0.829 1.932 2.697(2) yes
O17 . H171 . O18 2_656 154 0.832 2.068 2.839(2) yes
C20 . H203 . O17 1_565 145 0.950 2.588 3.408(7) yes
C122 . H1222 . O17 1_565 144 0.950 2.464 3.279(7) yes
